data_7154722
loop_
_publ_author_name
'Tyagi, Nidhi'
'Chakraborty, Ajanta'
'Singh, Udai P.'
'Roy, Partha'
'Ghosh, Kaushik'

_publ_section_title
;
 Mononuclear iron(iii) complexes of tridentate ligands with efficient
 nuclease activity and studies of their cytotoxicity.
;
_journal_issue 47
_journal_name_full 'Organic &amp; biomolecular chemistry'
_journal_page_first 11445
_journal_page_last 11458
_journal_paper_doi 10.1039/c5ob01623a
_journal_volume 13
_journal_year 2015
_chemical_formula_moiety 'C36 H28 Fe N6 O2, (C H2 Cl2) (Cl O4)'
_chemical_formula_sum 'C37 H30 Cl3 Fe N6 O6'
_chemical_formula_weight 816.87
_chemical_name_systematic
;
 ?
;
_space_group_IT_number 14
_symmetry_cell_setting monoclinic
_symmetry_space_group_name_Hall '-P 2yn'
_symmetry_space_group_name_H-M 'P 1 21/n 1'
_atom_sites_solution_hydrogens geom
_atom_sites_solution_primary direct
_atom_sites_solution_secondary difmap
_audit_creation_method SHELXL-97
_audit_update_record
;
2015-07-06 deposited with the CCDC.
2015-09-16 downloaded from the CCDC.
;
_cell_angle_alpha 90.000(5)
_cell_angle_beta 102.222(5)
_cell_angle_gamma 90.000(5)
_cell_formula_units_Z 4
_cell_length_a 9.942(5)
_cell_length_b 16.486(5)
_cell_length_c 22.002(5)
_cell_measurement_reflns_used 111
_cell_measurement_temperature 293(2)
_cell_measurement_theta_max 27.13
_cell_measurement_theta_min 2.46
_cell_volume 3524(2)
_computing_cell_refinement 'Bruker Kappa Apex'
_computing_data_collection 'Bruker Kappa Apex'
_computing_data_reduction 'Bruker SAINT'
_computing_molecular_graphics 'Bruker SHELXTL'
_computing_publication_material 'Bruker SHELXTL'
_computing_structure_refinement 'SHELXL-97 (Sheldrick, 1997)'
_computing_structure_solution 'SHELXS-97 (Sheldrick, 2008)'
_diffrn_ambient_temperature 293(2)
_diffrn_measured_fraction_theta_full 0.985
_diffrn_measured_fraction_theta_max 0.985
_diffrn_measurement_device_type 'CCD area detector'
_diffrn_measurement_method 'phi omega scans'
_diffrn_radiation_monochromator graphite
_diffrn_radiation_source 'fine-focus sealed tube'
_diffrn_radiation_type MoK\a
_diffrn_radiation_wavelength 0.71073
_diffrn_reflns_av_R_equivalents 0.1080
_diffrn_reflns_av_sigmaI/netI 0.0858
_diffrn_reflns_limit_h_max 11
_diffrn_reflns_limit_h_min -11
_diffrn_reflns_limit_k_max 18
_diffrn_reflns_limit_k_min -16
_diffrn_reflns_limit_l_max 25
_diffrn_reflns_limit_l_min -22
_diffrn_reflns_number 19806
_diffrn_reflns_theta_full 27.19
_diffrn_reflns_theta_max 27.19
_diffrn_reflns_theta_min 2.46
_exptl_absorpt_coefficient_mu 0.713
_exptl_absorpt_correction_T_max 0.855
_exptl_absorpt_correction_T_min 0.855
_exptl_absorpt_correction_type multi-scan
_exptl_absorpt_process_details '(SADABS; Bruker, 2000)'
_exptl_crystal_colour brown
_exptl_crystal_density_diffrn 1.539
_exptl_crystal_density_method 'not measured'
_exptl_crystal_description squar
_exptl_crystal_F_000 1676
_exptl_crystal_size_max 0.22
_exptl_crystal_size_mid 0.22
_exptl_crystal_size_min 0.22
_refine_diff_density_max 0.607
_refine_diff_density_min -0.435
_refine_diff_density_rms 0.076
_refine_ls_extinction_method none
_refine_ls_goodness_of_fit_ref 1.016
_refine_ls_hydrogen_treatment mixed
_refine_ls_matrix_type full
_refine_ls_number_parameters 478
_refine_ls_number_reflns 6626
_refine_ls_number_restraints 0
_refine_ls_restrained_S_all 1.016
_refine_ls_R_factor_all 0.1034
_refine_ls_R_factor_gt 0.0623
_refine_ls_shift/su_max 0.000
_refine_ls_shift/su_mean 0.000
_refine_ls_structure_factor_coef Fsqd
_refine_ls_weighting_details 'calc w=1/[\s^2^(Fo^2^)+(0.1089P)^2^+1.4991P] where P=(Fo^2^+2Fc^2^)/3'
_refine_ls_weighting_scheme calc
_refine_ls_wR_factor_gt 0.1638
_refine_ls_wR_factor_ref 0.1898
_reflns_number_gt 3472
_reflns_number_total 6626
_reflns_threshold_expression >2sigma(I)
_cod_data_source_file c5ob01623a2.cif
_cod_data_source_block shelx
_cod_depositor_comments 'Adding full bibliography for 7154720--7154723.cif.'
_cod_original_cell_volume 3525(2)
_cod_original_sg_symbol_H-M P21/n
_cod_database_code 7154722

loop_
_symmetry_equiv_pos_as_xyz
'x, y, z'
'-x+1/2, y+1/2, -z+1/2'
'-x, -y, -z'
'x-1/2, -y-1/2, z-1/2'

loop_
_atom_site_label
_atom_site_type_symbol
_atom_site_fract_x
_atom_site_fract_y
_atom_site_fract_z
_atom_site_U_iso_or_equiv
_atom_site_adp_type
_atom_site_occupancy
_atom_site_symmetry_multiplicity
_atom_site_calc_flag
_atom_site_refinement_flags
Fe1 Fe 0.17656(9) 0.06854(5) 0.80721(5) 0.0446(4) Uani 1 1 d .
Cl1 Cl -0.1403(2) -0.19071(14) 0.64835(13) 0.0829(8) Uani 1 1 d .
O1 O 0.0880(5) 0.1393(3) 0.8516(2) 0.0555(13) Uani 1 1 d .
O2 O 0.1973(5) -0.0143(3) 0.8653(2) 0.0525(13) Uani 1 1 d .
N3 N 0.3581(5) 0.0999(3) 0.8487(3) 0.0427(14) Uani 1 1 d .
N2 N 0.4637(5) 0.0537(3) 0.8320(3) 0.0492(16) Uani 1 1 d .
N5 N -0.0574(6) 0.0839(3) 0.7125(3) 0.0562(16) Uani 1 1 d .
N6 N -0.0025(6) 0.0349(3) 0.7640(3) 0.0481(15) Uani 1 1 d .
N1 N 0.2800(6) 0.0018(3) 0.7589(3) 0.0432(14) Uani 1 1 d .
N4 N 0.1500(6) 0.1491(3) 0.7412(3) 0.0470(15) Uani 1 1 d .
C27 C -0.4791(15) 0.0952(12) 0.6431(11) 0.155(9) Uani 1 1 d .
H27 H -0.5732 0.1000 0.6273 0.186 Uiso 1 1 calc R
C31 C -0.0228(8) -0.0788(4) 0.8299(4) 0.0507(19) Uani 1 1 d .
C35 C 0.1376(8) -0.1229(4) 0.9213(3) 0.055(2) Uani 1 1 d .
H35 H 0.2219 -0.1177 0.9490 0.066 Uiso 1 1 calc R
C13 C 0.2927(8) 0.2034(4) 0.9131(3) 0.0492(19) Uani 1 1 d .
C36 C 0.1047(8) -0.0699(4) 0.8718(3) 0.0476(18) Uani 1 1 d .
O3 O -0.0588(7) -0.1239(5) 0.6420(5) 0.156(4) Uani 1 1 d .
O4 O -0.2496(6) -0.1669(4) 0.6771(4) 0.121(3) Uani 1 1 d .
C11 C 0.7072(8) 0.0653(4) 0.8780(4) 0.054(2) Uani 1 1 d .
H11 H 0.7161 0.1047 0.8489 0.064 Uiso 1 1 calc R
C18 C 0.3430(9) 0.2632(5) 0.9580(4) 0.064(2) Uani 1 1 d .
H18 H 0.4375 0.2689 0.9721 0.077 Uiso 1 1 calc R
C4 C 0.5036(8) -0.0517(4) 0.7610(4) 0.060(2) Uani 1 1 d .
H4 H 0.5968 -0.0531 0.7795 0.072 Uiso 1 1 calc R
C5 C 0.4155(8) -0.0006(4) 0.7837(3) 0.0466(18) Uani 1 1 d .
C3 C 0.4524(8) -0.0996(5) 0.7116(4) 0.067(2) Uani 1 1 d .
H3 H 0.5106 -0.1336 0.6954 0.080 Uiso 1 1 calc R
C12 C 0.3911(7) 0.1536(4) 0.8907(3) 0.0464(18) Uani 1 1 d .
H12 H 0.4840 0.1611 0.9080 0.056 Uiso 1 1 calc R
C2 C 0.3128(8) -0.0977(4) 0.6853(4) 0.062(2) Uani 1 1 d .
H2 H 0.2753 -0.1304 0.6515 0.075 Uiso 1 1 calc R
C32 C -0.1126(8) -0.1416(4) 0.8406(4) 0.065(2) Uani 1 1 d .
H32 H -0.1974 -0.1488 0.8137 0.079 Uiso 1 1 calc R
C34 C 0.0493(10) -0.1825(5) 0.9303(4) 0.069(2) Uani 1 1 d .
H34 H 0.0743 -0.2174 0.9640 0.082 Uiso 1 1 calc R
C30 C -0.0715(7) -0.0260(4) 0.7774(4) 0.054(2) Uani 1 1 d .
H30 H -0.1572 -0.0366 0.7521 0.064 Uiso 1 1 calc R
C6 C 0.5817(7) 0.0323(4) 0.8788(3) 0.0424(17) Uani 1 1 d .
C15 C 0.0614(8) 0.2461(4) 0.9177(4) 0.058(2) Uani 1 1 d .
H15 H -0.0336 0.2417 0.9046 0.070 Uiso 1 1 calc R
C1 C 0.2322(7) -0.0463(4) 0.7107(4) 0.056(2) Uani 1 1 d .
H1 H 0.1385 -0.0448 0.6933 0.067 Uiso 1 1 calc R
C7 C 0.5683(9) -0.0232(5) 0.9232(4) 0.069(2) Uani 1 1 d .
H7 H 0.4822 -0.0445 0.9242 0.083 Uiso 1 1 calc R
C14 C 0.1475(8) 0.1936(4) 0.8931(3) 0.0479(18) Uani 1 1 d .
C24 C -0.2056(8) 0.0857(5) 0.6873(4) 0.059(2) Uani 1 1 d .
C10 C 0.8209(8) 0.0393(5) 0.9213(4) 0.067(2) Uani 1 1 d .
H10 H 0.9074 0.0603 0.9207 0.080 Uiso 1 1 calc R
O5 O -0.1898(7) -0.2293(5) 0.5903(4) 0.125(3) Uani 1 1 d .
C33 C -0.0731(11) -0.1920(5) 0.8914(5) 0.077(3) Uani 1 1 d .
H33 H -0.1321 -0.2329 0.8986 0.092 Uiso 1 1 calc R
C20 C 0.2049(11) 0.2651(5) 0.6866(5) 0.079(3) Uani 1 1 d .
H20 H 0.2674 0.3053 0.6817 0.095 Uiso 1 1 calc R
C16 C 0.1153(10) 0.3037(5) 0.9605(4) 0.071(2) Uani 1 1 d .
H16 H 0.0563 0.3376 0.9763 0.085 Uiso 1 1 calc R
C17 C 0.2566(11) 0.3126(5) 0.9809(4) 0.074(2) Uani 1 1 d .
H17 H 0.2917 0.3521 1.0101 0.089 Uiso 1 1 calc R
C23 C 0.0251(8) 0.1467(4) 0.7029(4) 0.054(2) Uani 1 1 d .
C9 C 0.8069(10) -0.0160(6) 0.9640(5) 0.079(3) Uani 1 1 d .
H9 H 0.8843 -0.0332 0.9927 0.095 Uiso 1 1 calc R
C22 C -0.0152(9) 0.2030(5) 0.6555(4) 0.071(2) Uani 1 1 d .
H22 H -0.1025 0.2006 0.6299 0.085 Uiso 1 1 calc R
C19 C 0.2389(8) 0.2084(4) 0.7325(4) 0.059(2) Uani 1 1 d .
H19 H 0.3256 0.2104 0.7587 0.071 Uiso 1 1 calc R
C21 C 0.0761(11) 0.2620(5) 0.6475(5) 0.089(3) Uani 1 1 d .
H21 H 0.0517 0.2999 0.6157 0.107 Uiso 1 1 calc R
C29 C -0.2861(10) 0.1362(5) 0.7149(5) 0.084(3) Uani 1 1 d .
H29 H -0.2454 0.1677 0.7488 0.100 Uiso 1 1 calc R
C25 C -0.2606(12) 0.0391(6) 0.6377(6) 0.100(3) Uani 1 1 d .
H25 H -0.2059 0.0054 0.6191 0.120 Uiso 1 1 calc R
C26 C -0.4048(15) 0.0437(9) 0.6152(7) 0.129(5) Uani 1 1 d .
H26 H -0.4478 0.0119 0.5818 0.155 Uiso 1 1 calc R
C8 C 0.6820(11) -0.0475(5) 0.9661(4) 0.081(3) Uani 1 1 d .
H8 H 0.6734 -0.0852 0.9965 0.097 Uiso 1 1 calc R
C28 C -0.4202(14) 0.1401(9) 0.6934(8) 0.122(5) Uani 1 1 d .
H28 H -0.4741 0.1735 0.7126 0.147 Uiso 1 1 calc R
O6 O -0.0553(10) -0.2468(6) 0.6864(5) 0.174(4) Uani 1 1 d .
Cl3 Cl -0.0869(14) -0.0484(9) 0.4468(6) 0.450(7) Uani 1 1 d .
C37 C -0.139(4) -0.082(4) 0.496(2) 0.70(7) Uani 1 1 d .
H37A H -0.0801 -0.0660 0.5348 0.844 Uiso 1 1 calc R
H37B H -0.1361 -0.1405 0.4929 0.844 Uiso 1 1 calc R
Cl2 Cl -0.293(2) -0.0551(16) 0.4962(8) 0.681(15) Uani 1 1 d .

loop_
_atom_site_aniso_label
_atom_site_aniso_U_11
_atom_site_aniso_U_22
_atom_site_aniso_U_33
_atom_site_aniso_U_23
_atom_site_aniso_U_13
_atom_site_aniso_U_12
Fe1 0.0433(7) 0.0367(6) 0.0575(7) 0.0014(5) 0.0190(5) -0.0002(5)
Cl1 0.0653(15) 0.0646(15) 0.121(2) -0.0130(15) 0.0246(15) 0.0018(13)
O1 0.052(3) 0.051(3) 0.071(4) -0.006(3) 0.030(3) 0.003(2)
O2 0.054(3) 0.045(3) 0.060(3) 0.008(2) 0.016(3) -0.002(3)
N3 0.046(4) 0.036(3) 0.048(4) -0.001(3) 0.014(3) 0.002(3)
N2 0.039(4) 0.049(4) 0.064(4) -0.002(3) 0.020(3) 0.012(3)
N5 0.051(4) 0.049(4) 0.065(5) 0.013(3) 0.007(3) 0.002(3)
N6 0.048(4) 0.035(3) 0.068(5) 0.005(3) 0.026(3) 0.004(3)
N1 0.036(4) 0.042(3) 0.052(4) 0.000(3) 0.009(3) 0.000(3)
N4 0.043(4) 0.041(4) 0.063(4) 0.001(3) 0.022(4) -0.003(3)
C27 0.064(9) 0.150(16) 0.24(2) 0.125(16) 0.001(12) 0.001(10)
C31 0.057(5) 0.035(4) 0.067(5) -0.002(4) 0.028(5) 0.005(4)
C35 0.075(5) 0.037(4) 0.057(5) 0.004(4) 0.022(4) 0.001(4)
C13 0.062(5) 0.035(4) 0.054(5) 0.003(4) 0.018(4) 0.003(4)
C36 0.055(5) 0.036(4) 0.057(5) -0.006(4) 0.022(4) 0.008(4)
O3 0.108(5) 0.114(6) 0.260(11) -0.064(7) 0.070(6) -0.063(5)
O4 0.074(4) 0.133(6) 0.164(7) -0.032(5) 0.046(5) 0.008(4)
C11 0.054(5) 0.048(4) 0.062(5) -0.002(4) 0.019(4) -0.010(4)
C18 0.077(6) 0.050(5) 0.069(6) -0.007(5) 0.023(5) -0.002(4)
C4 0.054(5) 0.057(5) 0.074(6) -0.015(5) 0.021(5) 0.010(4)
C5 0.057(6) 0.033(4) 0.053(5) -0.006(4) 0.017(4) -0.004(4)
C3 0.060(6) 0.060(5) 0.088(7) -0.015(5) 0.034(5) 0.013(4)
C12 0.045(4) 0.035(4) 0.060(5) 0.002(4) 0.015(4) -0.004(4)
C2 0.064(6) 0.049(5) 0.076(6) -0.017(4) 0.020(5) 0.007(4)
C32 0.069(5) 0.045(5) 0.089(7) -0.001(5) 0.031(5) -0.012(4)
C34 0.087(7) 0.052(5) 0.070(6) 0.019(4) 0.021(6) 0.007(5)
C30 0.053(5) 0.042(4) 0.072(6) 0.002(4) 0.026(4) 0.008(4)
C6 0.045(5) 0.033(4) 0.053(5) 0.000(4) 0.017(4) 0.005(4)
C15 0.067(5) 0.052(5) 0.059(5) 0.002(4) 0.024(5) 0.010(4)
C1 0.048(5) 0.052(5) 0.068(6) -0.011(5) 0.013(4) -0.006(4)
C7 0.068(6) 0.059(5) 0.082(7) 0.008(5) 0.018(5) 0.002(4)
C14 0.060(5) 0.037(4) 0.053(5) 0.007(4) 0.025(4) 0.006(4)
C24 0.046(5) 0.060(5) 0.070(6) 0.025(5) 0.008(5) 0.002(5)
C10 0.047(5) 0.080(6) 0.070(6) -0.008(5) 0.006(5) 0.003(5)
O5 0.118(6) 0.135(6) 0.117(6) -0.047(5) 0.012(5) -0.034(5)
C33 0.106(8) 0.050(5) 0.087(7) 0.017(5) 0.052(7) -0.002(5)
C20 0.096(8) 0.055(5) 0.095(7) 0.015(5) 0.037(6) -0.020(5)
C16 0.088(7) 0.057(5) 0.080(7) 0.005(5) 0.047(6) 0.019(5)
C17 0.102(8) 0.055(5) 0.072(6) -0.011(5) 0.032(6) 0.003(5)
C23 0.061(6) 0.038(4) 0.070(6) 0.009(4) 0.032(5) 0.007(4)
C9 0.066(7) 0.080(7) 0.078(7) -0.008(6) -0.013(5) 0.023(5)
C22 0.072(6) 0.065(6) 0.078(6) 0.023(5) 0.020(5) 0.008(5)
C19 0.052(5) 0.051(5) 0.076(6) 0.003(5) 0.020(4) -0.002(4)
C21 0.101(8) 0.073(6) 0.095(8) 0.039(6) 0.022(7) -0.003(6)
C29 0.069(7) 0.075(6) 0.117(8) 0.029(6) 0.042(6) 0.021(5)
C25 0.095(9) 0.077(7) 0.117(9) 0.010(7) -0.005(7) -0.013(6)
C26 0.097(11) 0.118(11) 0.150(12) 0.047(10) -0.023(9) -0.035(8)
C8 0.099(8) 0.075(6) 0.069(7) 0.017(5) 0.017(6) 0.008(6)
C28 0.064(9) 0.141(12) 0.177(14) 0.069(11) 0.058(9) 0.041(8)
O6 0.183(8) 0.171(8) 0.165(8) 0.026(7) 0.032(7) 0.115(7)
Cl3 0.389(15) 0.58(2) 0.397(13) 0.132(13) 0.129(11) 0.206(13)
C37 0.39(5) 1.39(17) 0.46(6) 0.53(9) 0.36(6) 0.49(9)
Cl2 0.53(2) 1.05(5) 0.434(19) -0.04(2) 0.040(17) 0.00(3)

loop_
_atom_type_symbol
_atom_type_description
_atom_type_scat_dispersion_real
_atom_type_scat_dispersion_imag
_atom_type_scat_source
C C 0.0033 0.0016 'International Tables Vol C Tables 4.2.6.8 and 6.1.1.4'
H H 0.0000 0.0000 'International Tables Vol C Tables 4.2.6.8 and 6.1.1.4'
N N 0.0061 0.0033 'International Tables Vol C Tables 4.2.6.8 and 6.1.1.4'
O O 0.0106 0.0060 'International Tables Vol C Tables 4.2.6.8 and 6.1.1.4'
Cl Cl 0.1484 0.1585 'International Tables Vol C Tables 4.2.6.8 and 6.1.1.4'
Fe Fe 0.3463 0.8444 'International Tables Vol C Tables 4.2.6.8 and 6.1.1.4'

loop_
_geom_angle_atom_site_label_1
_geom_angle_atom_site_label_2
_geom_angle_atom_site_label_3
_geom_angle
O2 Fe1 O1 95.5(2)
O2 Fe1 N3 85.0(2)
O1 Fe1 N3 94.8(2)
O2 Fe1 N6 94.9(2)
O1 Fe1 N6 87.0(2)
N3 Fe1 N6 178.2(2)
O2 Fe1 N4 175.5(2)
O1 Fe1 N4 87.6(2)
N3 Fe1 N4 97.9(2)
N6 Fe1 N4 82.1(3)
O2 Fe1 N1 88.1(2)
O1 Fe1 N1 175.0(2)
N3 Fe1 N1 82.0(2)
N6 Fe1 N1 96.2(2)
N4 Fe1 N1 89.0(2)
O3 Cl1 O6 107.0(6)
O3 Cl1 O5 111.3(5)
O6 Cl1 O5 107.0(5)
O3 Cl1 O4 110.0(4)
O6 Cl1 O4 109.6(5)
O5 Cl1 O4 111.8(4)
C14 O1 Fe1 126.5(4)
C36 O2 Fe1 127.2(4)
C12 N3 N2 118.4(6)
C12 N3 Fe1 127.4(5)
N2 N3 Fe1 114.2(4)
C5 N2 N3 113.1(6)
C5 N2 C6 119.1(5)
N3 N2 C6 119.2(5)
C23 N5 N6 114.7(6)
C23 N5 C24 121.1(6)
N6 N5 C24 120.4(5)
C30 N6 N5 120.0(6)
C30 N6 Fe1 126.7(5)
N5 N6 Fe1 113.3(4)
C1 N1 C5 117.8(6)
C1 N1 Fe1 128.8(5)
C5 N1 Fe1 113.0(5)
C23 N4 C19 118.4(6)
C23 N4 Fe1 114.1(4)
C19 N4 Fe1 127.3(6)
C26 C27 C28 121.9(15)
C36 C31 C32 118.6(7)
C36 C31 C30 124.2(6)
C32 C31 C30 117.2(7)
C34 C35 C36 121.3(8)
C18 C13 C14 118.8(7)
C18 C13 C12 118.1(7)
C14 C13 C12 123.0(7)
O2 C36 C35 117.8(7)
O2 C36 C31 123.4(7)
C35 C36 C31 118.7(7)
C6 C11 C10 118.9(7)
C17 C18 C13 121.4(8)
C3 C4 C5 119.1(7)
N1 C5 C4 121.9(7)
N1 C5 N2 116.4(6)
C4 C5 N2 121.7(7)
C4 C3 C2 119.7(7)
N3 C12 C13 123.8(7)
C1 C2 C3 117.7(7)
C33 C32 C31 119.5(8)
C33 C34 C35 121.2(8)
N6 C30 C31 123.3(7)
C11 C6 C7 120.3(7)
C11 C6 N2 120.3(6)
C7 C6 N2 119.4(7)
C16 C15 C14 120.8(8)
N1 C1 C2 123.7(7)
C6 C7 C8 119.9(8)
O1 C14 C15 117.6(7)
O1 C14 C13 124.4(6)
C15 C14 C13 118.0(7)
C25 C24 C29 121.6(8)
C25 C24 N5 119.9(8)
C29 C24 N5 118.5(8)
C9 C10 C11 120.3(8)
C34 C33 C32 120.7(8)
C19 C20 C21 119.1(8)
C15 C16 C17 121.3(7)
C18 C17 C16 119.5(8)
N4 C23 N5 115.5(6)
N4 C23 C22 122.1(7)
N5 C23 C22 122.4(8)
C10 C9 C8 121.1(8)
C21 C22 C23 118.6(8)
N4 C19 C20 122.0(7)
C22 C21 C20 119.9(8)
C28 C29 C24 120.5(11)
C24 C25 C26 117.3(11)
C27 C26 C25 118.9(15)
C9 C8 C7 119.5(8)
C29 C28 C27 119.7(14)
Cl3 C37 Cl2 114(3)

loop_
_geom_bond_atom_site_label_1
_geom_bond_atom_site_label_2
_geom_bond_distance
Fe1 O2 1.852(4)
Fe1 O1 1.858(4)
Fe1 N3 1.914(6)
Fe1 N6 1.914(6)
Fe1 N4 1.945(6)
Fe1 N1 1.966(5)
Cl1 O3 1.392(7)
Cl1 O6 1.404(8)
Cl1 O5 1.419(7)
Cl1 O4 1.424(6)
O1 C14 1.325(8)
O2 C36 1.328(8)
N3 C12 1.271(8)
N3 N2 1.407(7)
N2 C5 1.394(8)
N2 C6 1.432(9)
N5 C23 1.364(8)
N5 N6 1.406(8)
N5 C24 1.461(9)
N6 C30 1.284(8)
N1 C1 1.327(8)
N1 C5 1.343(8)
N4 C23 1.346(9)
N4 C19 1.357(8)
C27 C26 1.355(19)
C27 C28 1.36(2)
C31 C36 1.408(10)
C31 C32 1.419(9)
C31 C30 1.445(10)
C35 C34 1.361(10)
C35 C36 1.380(9)
C13 C18 1.408(10)
C13 C14 1.427(10)
C13 C12 1.442(9)
C11 C6 1.364(9)
C11 C10 1.383(10)
C18 C17 1.357(10)
C4 C3 1.352(10)
C4 C5 1.382(9)
C3 C2 1.387(10)
C2 C1 1.365(9)
C32 C33 1.379(11)
C34 C33 1.340(11)
C6 C7 1.365(10)
C15 C16 1.364(10)
C15 C14 1.404(9)
C7 C8 1.370(11)
C24 C25 1.351(12)
C24 C29 1.381(11)
C10 C9 1.337(11)
C20 C19 1.366(10)
C20 C21 1.385(12)
C16 C17 1.389(11)
C23 C22 1.389(10)
C9 C8 1.356(11)
C22 C21 1.367(11)
C29 C28 1.318(14)
C25 C26 1.417(15)
Cl3 C37 1.40(3)
C37 Cl2 1.60(3)
